data_4028523
loop_
_publ_author_name
'Jing Sun'
'Ya-Jing Xie'
'Chao-Guo Yan'

_publ_contact_author_address
;
      College of Chemistry & Chemical Engineering
      Yangzhou University
      Yangzhou 225002, 
      P.R. China
;
_publ_contact_author_email cgyan@yzu.edu.cn
_publ_contact_author_fax +86-514-87975590-8401
_publ_contact_author_name 'Chao-Guo Yan'
_publ_contact_author_phone +86-514-87975531
_publ_section_title
;
 Construction of Dispirocyclopentanebisoxindoles via Self-Domino
 Michael-Aldol Reactions of 3-Phenacylideneoxindoles
;
_journal_name_full 'Journal of Organic Chemistry'
_journal_page_first 8354
_journal_page_last 8365
_journal_paper_doi 10.1021/jo4010603
_journal_volume 78
_journal_year 2013
_chemical_formula_moiety 'C34 H26 Cl2 N2 O4'
_chemical_formula_sum 'C34 H26 Cl2 N2 O4'
_chemical_formula_weight 597.47
_chemical_name_systematic
; 
 ? 
;
_space_group_IT_number 14
_symmetry_cell_setting monoclinic
_symmetry_space_group_name_Hall '-P 2ybc'
_symmetry_space_group_name_H-M 'P 1 21/c 1'
_atom_sites_solution_hydrogens geom
_atom_sites_solution_primary direct
_atom_sites_solution_secondary difmap
_audit_creation_method SHELXL-97
_cell_angle_alpha 90.00
_cell_angle_beta 100.165(3)
_cell_angle_gamma 90.00
_cell_formula_units_Z 4
_cell_length_a 11.2621(9)
_cell_length_b 16.9401(15)
_cell_length_c 14.7831(13)
_cell_measurement_reflns_used 9823
_cell_measurement_temperature 296(2)
_cell_measurement_theta_max 27.46
_cell_measurement_theta_min 2.20
_cell_volume 2776.1(4)
_computing_cell_refinement 'Bruker SMART'
_computing_data_collection 'Bruker SMART'
_computing_data_reduction 'Bruker SAINT'
_computing_molecular_graphics 'Bruker SHELXTL'
_computing_publication_material 'Bruker SHELXTL'
_computing_structure_refinement 'SHELXL-97 (Sheldrick, 1997)'
_computing_structure_solution 'SHELXS-97 (Sheldrick, 1990)'
_diffrn_ambient_temperature 296(2)
_diffrn_measured_fraction_theta_full 0.966
_diffrn_measured_fraction_theta_max 0.966
_diffrn_measurement_device_type 'CCD area detector'
_diffrn_measurement_method 'phi and omega scans'
_diffrn_radiation_monochromator graphite
_diffrn_radiation_source 'fine-focus sealed tube'
_diffrn_radiation_type MoK\a
_diffrn_radiation_wavelength 0.71073
_diffrn_reflns_av_R_equivalents 0.0659
_diffrn_reflns_av_sigmaI/netI 0.0681
_diffrn_reflns_limit_h_max 13
_diffrn_reflns_limit_h_min -13
_diffrn_reflns_limit_k_max 20
_diffrn_reflns_limit_k_min -20
_diffrn_reflns_limit_l_max 16
_diffrn_reflns_limit_l_min -17
_diffrn_reflns_number 26947
_diffrn_reflns_theta_full 25.00
_diffrn_reflns_theta_max 25.00
_diffrn_reflns_theta_min 1.84
_exptl_absorpt_coefficient_mu 0.278
_exptl_absorpt_correction_T_max 0.930
_exptl_absorpt_correction_T_min 0.905
_exptl_absorpt_correction_type multi-scan
_exptl_absorpt_process_details sadabs
_exptl_crystal_density_diffrn 1.429
_exptl_crystal_F_000 1240
_exptl_crystal_size_max 0.36
_exptl_crystal_size_mid 0.32
_exptl_crystal_size_min 0.26
_refine_diff_density_max 0.473
_refine_diff_density_min -0.375
_refine_diff_density_rms 0.098
_refine_ls_extinction_method none
_refine_ls_goodness_of_fit_ref 1.132
_refine_ls_hydrogen_treatment constr
_refine_ls_matrix_type full
_refine_ls_number_parameters 382
_refine_ls_number_reflns 4730
_refine_ls_number_restraints 0
_refine_ls_restrained_S_all 1.132
_refine_ls_R_factor_all 0.1679
_refine_ls_R_factor_gt 0.1204
_refine_ls_shift/su_max 0.000
_refine_ls_shift/su_mean 0.000
_refine_ls_structure_factor_coef Fsqd
_refine_ls_weighting_details 'calc w=1/[\s^2^(Fo^2^)+(0.0719P)^2^+20.7060P] where P=(Fo^2^+2Fc^2^)/3'
_refine_ls_weighting_scheme calc
_refine_ls_wR_factor_gt 0.2526
_refine_ls_wR_factor_ref 0.2937
_reflns_number_gt 3420
_reflns_number_total 4894
_reflns_threshold_expression >2sigma(I)
_cod_data_source_file jo4010603_si_001_10.cif
_cod_data_source_block 4l
_cod_original_sg_symbol_H-M 'P 21/c'
_cod_database_code 4028523

loop_
_symmetry_equiv_pos_as_xyz
'x, y, z'
'-x, y+1/2, -z+1/2'
'-x, -y, -z'
'x, -y-1/2, z-1/2'

loop_
_atom_site_label
_atom_site_type_symbol
_atom_site_fract_x
_atom_site_fract_y
_atom_site_fract_z
_atom_site_U_iso_or_equiv
_atom_site_adp_type
_atom_site_occupancy
_atom_site_symmetry_multiplicity
_atom_site_calc_flag
_atom_site_refinement_flags
C1 C 0.4375(7) 0.3215(4) 0.2460(5) 0.0386(17) Uani 1 1 d .
C2 C 0.3235(7) 0.3468(5) 0.2541(6) 0.052(2) Uani 1 1 d .
H2 H 0.3104 0.3988 0.2700 0.062 Uiso 1 1 calc R
C3 C 0.2300(7) 0.2942(5) 0.2383(6) 0.054(2) Uani 1 1 d .
H3 H 0.1523 0.3102 0.2427 0.064 Uiso 1 1 calc R
C4 C 0.2518(6) 0.2173(5) 0.2156(5) 0.0437(19) Uani 1 1 d .
C5 C 0.3663(6) 0.1902(4) 0.2085(5) 0.0386(17) Uani 1 1 d .
H5 H 0.3790 0.1380 0.1935 0.046 Uiso 1 1 calc R
C6 C 0.4602(6) 0.2430(4) 0.2243(5) 0.0364(17) Uani 1 1 d .
C7 C 0.5915(6) 0.2346(4) 0.2178(5) 0.0306(15) Uani 1 1 d .
C8 C 0.6366(7) 0.3205(4) 0.2355(5) 0.0385(18) Uani 1 1 d .
C9 C 0.3348(7) 0.2777(4) -0.0281(5) 0.0437(19) Uani 1 1 d .
H9 H 0.2868 0.2338 -0.0227 0.052 Uiso 1 1 calc R
C10 C 0.2843(8) 0.3446(5) -0.0701(6) 0.054(2) Uani 1 1 d .
H10 H 0.2015 0.3463 -0.0912 0.065 Uiso 1 1 calc R
C11 C 0.3536(8) 0.4092(5) -0.0819(6) 0.054(2) Uani 1 1 d .
C12 C 0.2993(10) 0.4816(6) -0.1325(8) 0.082(3) Uani 1 1 d .
H12A H 0.2935 0.4738 -0.1974 0.122 Uiso 1 1 calc R
H12B H 0.3496 0.5265 -0.1135 0.122 Uiso 1 1 calc R
H12C H 0.2203 0.4906 -0.1186 0.122 Uiso 1 1 calc R
C13 C 0.4758(8) 0.4061(5) -0.0462(6) 0.052(2) Uani 1 1 d .
H13 H 0.5240 0.4495 -0.0526 0.063 Uiso 1 1 calc R
C14 C 0.5269(7) 0.3403(4) -0.0017(5) 0.0439(19) Uani 1 1 d .
H14 H 0.6088 0.3399 0.0230 0.053 Uiso 1 1 calc R
C15 C 0.4575(7) 0.2750(4) 0.0065(5) 0.0364(17) Uani 1 1 d .
C16 C 0.5098(6) 0.2004(4) 0.0468(5) 0.0357(17) Uani 1 1 d .
C17 C 0.6194(6) 0.2034(4) 0.1230(5) 0.0314(15) Uani 1 1 d .
H17 H 0.6761 0.2408 0.1033 0.038 Uiso 1 1 calc R
C18 C 0.6081(6) 0.0499(4) 0.1421(5) 0.0330(16) Uani 1 1 d .
C19 C 0.6880(6) 0.1245(4) 0.1431(5) 0.0338(16) Uani 1 1 d .
C20 C 0.7594(6) 0.1055(4) 0.0686(4) 0.0312(15) Uani 1 1 d .
C21 C 0.8439(7) 0.1484(4) 0.0338(5) 0.0394(18) Uani 1 1 d .
H21 H 0.8666 0.1984 0.0567 0.047 Uiso 1 1 calc R
C22 C 0.8949(7) 0.1160(5) -0.0360(5) 0.048(2) Uani 1 1 d .
C23 C 0.8629(8) 0.0417(5) -0.0699(6) 0.058(2) Uani 1 1 d .
H23 H 0.8995 0.0204 -0.1161 0.070 Uiso 1 1 calc R
C24 C 0.7770(8) -0.0011(5) -0.0353(6) 0.054(2) Uani 1 1 d .
H24 H 0.7537 -0.0509 -0.0583 0.065 Uiso 1 1 calc R
C25 C 0.7267(6) 0.0318(4) 0.0337(5) 0.0376(17) Uani 1 1 d .
C26 C 0.6639(6) 0.1779(4) 0.2893(5) 0.0366(17) Uani 1 1 d .
H26A H 0.7011 0.2068 0.3436 0.044 Uiso 1 1 calc R
H26B H 0.6112 0.1378 0.3076 0.044 Uiso 1 1 calc R
C27 C 0.7604(6) 0.1398(4) 0.2425(5) 0.0328(16) Uani 1 1 d .
C28 C 0.8203(6) 0.0667(4) 0.2897(5) 0.0327(16) Uani 1 1 d .
C29 C 0.9105(7) 0.0290(5) 0.2539(6) 0.052(2) Uani 1 1 d .
H29 H 0.9305 0.0474 0.1992 0.062 Uiso 1 1 calc R
C30 C 0.9720(7) -0.0355(5) 0.2972(6) 0.053(2) Uani 1 1 d .
H30 H 1.0311 -0.0602 0.2706 0.064 Uiso 1 1 calc R
C31 C 0.9469(8) -0.0631(5) 0.3785(6) 0.054(2) Uani 1 1 d .
C32 C 1.0141(10) -0.1331(6) 0.4272(8) 0.084(3) Uani 1 1 d .
H32A H 0.9668 -0.1801 0.4131 0.125 Uiso 1 1 calc R
H32B H 1.0280 -0.1243 0.4923 0.125 Uiso 1 1 calc R
H32C H 1.0900 -0.1392 0.4069 0.125 Uiso 1 1 calc R
C33 C 0.8582(9) -0.0265(6) 0.4150(6) 0.071(3) Uani 1 1 d .
H33 H 0.8391 -0.0448 0.4700 0.085 Uiso 1 1 calc R
C34 C 0.7953(8) 0.0383(5) 0.3709(6) 0.058(2) Uani 1 1 d .
H34 H 0.7355 0.0624 0.3974 0.070 Uiso 1 1 calc R
Cl1 Cl 0.13100(19) 0.15271(15) 0.19285(19) 0.0692(7) Uani 1 1 d .
Cl2 Cl 1.0023(2) 0.16927(17) -0.08173(18) 0.0767(8) Uani 1 1 d .
N1 N 0.5446(6) 0.3648(3) 0.2544(5) 0.0475(17) Uani 1 1 d .
H1 H 0.5509 0.4138 0.2697 0.057 Uiso 1 1 calc R
N2 N 0.6398(5) -0.0001(3) 0.0796(4) 0.0387(15) Uani 1 1 d .
H2A H 0.6097 -0.0466 0.0692 0.046 Uiso 1 1 calc R
O1 O 0.7396(5) 0.3426(3) 0.2345(4) 0.0491(14) Uani 1 1 d .
O2 O 0.4667(5) 0.1375(3) 0.0187(4) 0.0507(14) Uani 1 1 d .
O3 O 0.5341(4) 0.0352(3) 0.1922(4) 0.0422(13) Uani 1 1 d .
O4 O 0.8560(4) 0.1933(3) 0.2351(4) 0.0415(12) Uani 1 1 d .
H4 H 0.8313 0.2388 0.2360 0.062 Uiso 1 1 calc R

loop_
_atom_site_aniso_label
_atom_site_aniso_U_11
_atom_site_aniso_U_22
_atom_site_aniso_U_33
_atom_site_aniso_U_23
_atom_site_aniso_U_13
_atom_site_aniso_U_12
C1 0.046(4) 0.035(4) 0.035(4) 0.000(3) 0.010(3) 0.006(4)
C2 0.053(5) 0.045(5) 0.057(5) -0.007(4) 0.010(4) 0.012(4)
C3 0.044(5) 0.048(5) 0.069(6) -0.005(4) 0.011(4) 0.024(4)
C4 0.033(4) 0.054(5) 0.043(4) 0.006(4) 0.006(3) 0.002(4)
C5 0.037(4) 0.034(4) 0.045(4) -0.004(3) 0.009(3) 0.002(3)
C6 0.039(4) 0.032(4) 0.038(4) -0.006(3) 0.005(3) 0.001(3)
C7 0.033(4) 0.022(3) 0.036(4) -0.003(3) 0.004(3) -0.007(3)
C8 0.052(5) 0.026(4) 0.036(4) -0.003(3) 0.002(3) -0.004(4)
C9 0.042(4) 0.039(4) 0.046(5) 0.002(4) -0.002(4) -0.001(4)
C10 0.052(5) 0.060(6) 0.045(5) 0.007(4) -0.004(4) 0.007(4)
C11 0.068(6) 0.044(5) 0.051(5) 0.008(4) 0.011(4) 0.009(5)
C12 0.100(8) 0.050(6) 0.089(8) 0.024(5) 0.000(6) 0.015(6)
C13 0.065(6) 0.038(5) 0.056(5) 0.008(4) 0.013(4) -0.003(4)
C14 0.041(4) 0.034(4) 0.056(5) 0.001(4) 0.010(4) 0.003(4)
C15 0.052(5) 0.029(4) 0.028(4) 0.002(3) 0.005(3) 0.000(3)
C16 0.042(4) 0.036(4) 0.029(4) -0.005(3) 0.007(3) -0.004(3)
C17 0.036(4) 0.021(3) 0.038(4) -0.003(3) 0.009(3) -0.002(3)
C18 0.035(4) 0.023(3) 0.041(4) -0.003(3) 0.004(3) 0.002(3)
C19 0.033(4) 0.024(3) 0.045(4) 0.000(3) 0.005(3) -0.004(3)
C20 0.030(4) 0.034(4) 0.029(4) -0.003(3) 0.004(3) -0.002(3)
C21 0.048(4) 0.039(4) 0.029(4) -0.003(3) 0.002(3) -0.005(4)
C22 0.052(5) 0.056(5) 0.039(4) 0.002(4) 0.018(4) -0.004(4)
C23 0.074(6) 0.053(5) 0.055(5) -0.015(4) 0.032(5) -0.003(5)
C24 0.070(6) 0.041(5) 0.051(5) -0.010(4) 0.011(4) 0.000(4)
C25 0.039(4) 0.031(4) 0.044(4) -0.003(3) 0.010(3) -0.005(3)
C26 0.042(4) 0.040(4) 0.028(4) -0.002(3) 0.004(3) -0.004(3)
C27 0.033(4) 0.031(4) 0.036(4) -0.002(3) 0.008(3) -0.006(3)
C28 0.034(4) 0.032(4) 0.030(4) -0.001(3) 0.000(3) -0.004(3)
C29 0.053(5) 0.045(5) 0.059(5) 0.001(4) 0.013(4) 0.002(4)
C30 0.043(5) 0.042(5) 0.073(6) 0.001(4) 0.003(4) 0.011(4)
C31 0.055(5) 0.045(5) 0.058(6) -0.002(4) -0.006(4) 0.004(4)
C32 0.093(8) 0.063(6) 0.086(8) 0.009(6) -0.006(6) 0.026(6)
C33 0.093(7) 0.072(7) 0.047(5) 0.031(5) 0.014(5) 0.023(6)
C34 0.072(6) 0.063(6) 0.047(5) 0.009(4) 0.027(4) 0.018(5)
Cl1 0.0380(11) 0.0705(16) 0.1002(19) -0.0138(14) 0.0154(12) -0.0060(11)
Cl2 0.0819(17) 0.0868(18) 0.0717(16) -0.0060(14) 0.0424(14) -0.0214(14)
N1 0.060(4) 0.023(3) 0.062(4) -0.015(3) 0.017(4) 0.004(3)
N2 0.044(4) 0.022(3) 0.049(4) -0.006(3) 0.006(3) -0.007(3)
O1 0.047(3) 0.037(3) 0.061(4) -0.011(3) 0.004(3) -0.014(3)
O2 0.059(3) 0.034(3) 0.052(3) -0.006(3) -0.011(3) -0.002(3)
O3 0.039(3) 0.033(3) 0.056(3) -0.001(2) 0.013(3) -0.007(2)
O4 0.039(3) 0.035(3) 0.049(3) -0.004(2) 0.005(2) -0.010(2)

loop_
_atom_type_symbol
_atom_type_description
_atom_type_scat_dispersion_real
_atom_type_scat_dispersion_imag
_atom_type_scat_source
C C 0.0033 0.0016 'International Tables Vol C Tables 4.2.6.8 and 6.1.1.4'
H H 0.0000 0.0000 'International Tables Vol C Tables 4.2.6.8 and 6.1.1.4'
N N 0.0061 0.0033 'International Tables Vol C Tables 4.2.6.8 and 6.1.1.4'
O O 0.0106 0.0060 'International Tables Vol C Tables 4.2.6.8 and 6.1.1.4'
Cl Cl 0.1484 0.1585 'International Tables Vol C Tables 4.2.6.8 and 6.1.1.4'

loop_
_geom_angle_atom_site_label_1
_geom_angle_atom_site_label_2
_geom_angle_atom_site_label_3
_geom_angle
C2 C1 N1 129.0(7)
C2 C1 C6 121.7(7)
N1 C1 C6 109.2(6)
C3 C2 C1 118.8(7)
C3 C2 H2 120.6
C1 C2 H2 120.6
C2 C3 C4 119.6(7)
C2 C3 H3 120.2
C4 C3 H3 120.2
C3 C4 C5 122.5(7)
C3 C4 Cl1 118.5(6)
C5 C4 Cl1 119.0(6)
C6 C5 C4 118.0(7)
C6 C5 H5 121.0
C4 C5 H5 121.0
C5 C6 C1 119.4(7)
C5 C6 C7 131.5(6)
C1 C6 C7 109.0(6)
C6 C7 C8 101.3(6)
C6 C7 C26 114.8(6)
C8 C7 C26 110.5(5)
C6 C7 C17 116.1(5)
C8 C7 C17 110.8(5)
C26 C7 C17 103.5(5)
O1 C8 N1 126.7(7)
O1 C8 C7 124.8(7)
N1 C8 C7 108.5(6)
C10 C9 C15 120.1(7)
C10 C9 H9 119.9
C15 C9 H9 119.9
C9 C10 C11 121.2(8)
C9 C10 H10 119.4
C11 C10 H10 119.4
C10 C11 C13 118.0(8)
C10 C11 C12 121.5(9)
C13 C11 C12 120.6(8)
C11 C12 H12A 109.5
C11 C12 H12B 109.5
H12A C12 H12B 109.5
C11 C12 H12C 109.5
H12A C12 H12C 109.5
H12B C12 H12C 109.5
C14 C13 C11 121.3(8)
C14 C13 H13 119.3
C11 C13 H13 119.3
C13 C14 C15 120.1(7)
C13 C14 H14 120.0
C15 C14 H14 120.0
C14 C15 C9 119.2(7)
C14 C15 C16 122.2(7)
C9 C15 C16 118.5(6)
O2 C16 C15 120.5(6)
O2 C16 C17 120.4(6)
C15 C16 C17 119.1(6)
C16 C17 C19 115.3(5)
C16 C17 C7 114.0(5)
C19 C17 C7 106.8(5)
C16 C17 H17 106.7
C19 C17 H17 106.7
C7 C17 H17 106.7
O3 C18 N2 125.0(6)
O3 C18 C19 127.6(6)
N2 C18 C19 107.2(6)
C20 C19 C17 110.9(6)
C20 C19 C18 101.6(5)
C17 C19 C18 115.7(5)
C20 C19 C27 117.5(5)
C17 C19 C27 101.4(5)
C18 C19 C27 110.4(5)
C21 C20 C25 119.9(6)
C21 C20 C19 131.0(6)
C25 C20 C19 109.0(6)
C20 C21 C22 118.5(7)
C20 C21 H21 120.7
C22 C21 H21 120.7
C23 C22 C21 121.3(7)
C23 C22 Cl2 119.1(6)
C21 C22 Cl2 119.6(6)
C24 C23 C22 120.0(8)
C24 C23 H23 120.0
C22 C23 H23 120.0
C25 C24 C23 118.2(8)
C25 C24 H24 120.9
C23 C24 H24 120.9
C24 C25 C20 122.0(7)
C24 C25 N2 128.5(7)
C20 C25 N2 109.5(6)
C27 C26 C7 106.4(5)
C27 C26 H26A 110.4
C7 C26 H26A 110.4
C27 C26 H26B 110.4
C7 C26 H26B 110.4
H26A C26 H26B 108.6
O4 C27 C28 105.9(5)
O4 C27 C26 111.9(5)
C28 C27 C26 115.4(6)
O4 C27 C19 107.9(5)
C28 C27 C19 114.2(5)
C26 C27 C19 101.5(5)
C34 C28 C29 117.0(7)
C34 C28 C27 123.1(7)
C29 C28 C27 119.8(6)
C28 C29 C30 121.9(8)
C28 C29 H29 119.1
C30 C29 H29 119.1
C31 C30 C29 120.7(8)
C31 C30 H30 119.6
C29 C30 H30 119.6
C30 C31 C33 118.2(8)
C30 C31 C32 121.4(9)
C33 C31 C32 120.3(9)
C31 C32 H32A 109.5
C31 C32 H32B 109.5
H32A C32 H32B 109.5
C31 C32 H32C 109.5
H32A C32 H32C 109.5
H32B C32 H32C 109.5
C31 C33 C34 121.0(8)
C31 C33 H33 119.5
C34 C33 H33 119.5
C28 C34 C33 121.1(8)
C28 C34 H34 119.4
C33 C34 H34 119.4
C8 N1 C1 111.8(6)
C8 N1 H1 124.1
C1 N1 H1 124.1
C18 N2 C25 112.5(6)
C18 N2 H2A 123.7
C25 N2 H2A 123.7
C27 O4 H4 109.5

loop_
_geom_bond_atom_site_label_1
_geom_bond_atom_site_label_2
_geom_bond_distance
C1 C2 1.379(11)
C1 N1 1.399(9)
C1 C6 1.400(10)
C2 C3 1.367(12)
C2 H2 0.9300
C3 C4 1.378(11)
C3 H3 0.9300
C4 C5 1.390(10)
C4 Cl1 1.732(8)
C5 C6 1.373(10)
C5 H5 0.9300
C6 C7 1.506(9)
C7 C8 1.548(9)
C7 C26 1.550(9)
C7 C17 1.580(9)
C8 O1 1.222(9)
C8 N1 1.348(9)
C9 C10 1.368(11)
C9 C15 1.386(10)
C9 H9 0.9300
C10 C11 1.373(12)
C10 H10 0.9300
C11 C13 1.386(12)
C11 C12 1.509(11)
C12 H12A 0.9600
C12 H12B 0.9600
C12 H12C 0.9600
C13 C14 1.368(11)
C13 H13 0.9300
C14 C15 1.372(10)
C14 H14 0.9300
C15 C16 1.475(10)
C16 O2 1.213(8)
C16 C17 1.518(9)
C17 C19 1.545(9)
C17 H17 0.9800
C18 O3 1.235(8)
C18 N2 1.347(9)
C18 C19 1.550(9)
C19 C20 1.509(9)
C19 C27 1.571(10)
C20 C21 1.369(10)
C20 C25 1.376(9)
C21 C22 1.379(10)
C21 H21 0.9300
C22 C23 1.379(12)
C22 Cl2 1.740(8)
C23 C24 1.377(12)
C23 H23 0.9300
C24 C25 1.370(11)
C24 H24 0.9300
C25 N2 1.395(9)
C26 C27 1.531(10)
C26 H26A 0.9700
C26 H26B 0.9700
C27 O4 1.426(8)
C27 C28 1.520(9)
C28 C34 1.368(10)
C28 C29 1.381(10)
C29 C30 1.389(11)
C29 H29 0.9300
C30 C31 1.364(12)
C30 H30 0.9300
C31 C33 1.366(13)
C31 C32 1.519(12)
C32 H32A 0.9600
C32 H32B 0.9600
C32 H32C 0.9600
C33 C34 1.403(12)
C33 H33 0.9300
C34 H34 0.9300
N1 H1 0.8600
N2 H2A 0.8600
O4 H4 0.8200

loop_
_geom_hbond_atom_site_label_D
_geom_hbond_atom_site_label_H
_geom_hbond_atom_site_label_A
_geom_hbond_distance_DH
_geom_hbond_distance_HA
_geom_hbond_distance_DA
_geom_hbond_angle_DHA
_geom_hbond_site_symmetry_A
N1 H1 O3 0.86 2.38 3.160(7) 151.5 2_655
N2 H2A O2 0.86 2.10 2.890(7) 152.6 3_655
O4 H4 O1 0.82 2.04 2.849(7) 169.6 .
